data_7234662
loop_
_publ_author_name
'Miroslaw Maczka'
'Anna Gagor'
'Nathalia Leal Marinho Costa'
'Waldeci Paraguassu'
'Adam Sieradzki'
'Adam Pikul'

_publ_section_title
;
 Temperature- and pressure-induced phase transitions in the niccolite-type
 formate framework of [H3N(CH3)4NH3][Mn2(HCOO)6]
;
_journal_name_full 'Journal of Materials Chemistry C'
_journal_page_first 3185
_journal_page_last 3194
_journal_paper_doi 10.1039/C6TC00611F
_journal_volume 4
_journal_year 2016
_chemical_formula_sum 'C10 H20 Mn2 N2 O12'
_chemical_formula_weight 470.16
_space_group_crystal_system monoclinic
_space_group_IT_number 9
_space_group_name_Hall 'C -2yc'
_space_group_name_H-M_alt 'C 1 c 1'
_atom_sites_solution_hydrogens geom
_cell_angle_alpha 90
_cell_angle_beta 90.100(2)
_cell_angle_gamma 90
_cell_formula_units_Z 4
_cell_length_a 8.5542(2)
_cell_length_b 15.2990(3)
_cell_length_c 13.6149(3)
_cell_measurement_reflns_used 5956
_cell_measurement_temperature 159.99(17)
_cell_measurement_theta_max 29.1870
_cell_measurement_theta_min 2.6550
_cell_volume 1781.79(7)
_computing_cell_refinement 'CrysAlisPro 1.171.38.41 (Rigaku OD, 2015)'
_computing_data_collection 'CrysAlisPro 1.171.38.41 (Rigaku OD, 2015)'
_computing_data_reduction 'CrysAlisPro 1.171.38.41 (Rigaku OD, 2015)'
_computing_structure_refinement 'SHELXL-2014/7 (Sheldrick, 2014)'
_diffrn_ambient_environment N~2~
_diffrn_ambient_temperature 159.99(17)
_diffrn_detector 'CCD plate'
_diffrn_detector_area_resol_mean 10.6249
_diffrn_detector_type Atlas
_diffrn_measured_fraction_theta_full 0.994
_diffrn_measured_fraction_theta_max 0.880
_diffrn_measurement_device 'four-circle diffractometer'
_diffrn_measurement_device_type 'Xcalibur, Atlas'
_diffrn_radiation_monochromator graphite
_diffrn_radiation_probe x-ray
_diffrn_radiation_type 'Mo K\a'
_diffrn_radiation_wavelength 0.71073
_diffrn_reflns_av_R_equivalents 0.0301
_diffrn_reflns_av_unetI/netI 0.0341
_diffrn_reflns_Laue_measured_fraction_full 0.994
_diffrn_reflns_Laue_measured_fraction_max 0.880
_diffrn_reflns_limit_h_max 11
_diffrn_reflns_limit_h_min -11
_diffrn_reflns_limit_k_max 19
_diffrn_reflns_limit_k_min -19
_diffrn_reflns_limit_l_max 17
_diffrn_reflns_limit_l_min -18
_diffrn_reflns_number 10639
_diffrn_reflns_point_group_measured_fraction_full 0.994
_diffrn_reflns_point_group_measured_fraction_max 0.880
_diffrn_reflns_theta_full 27.000
_diffrn_reflns_theta_max 29.525
_diffrn_reflns_theta_min 2.663
_diffrn_source 'fine-focus sealed X-ray tube'
_diffrn_source_type 'Enhance (Mo) X-ray Source'
_exptl_absorpt_coefficient_mu 1.481
_exptl_absorpt_correction_T_max 1.00000
_exptl_absorpt_correction_T_min 0.89649
_exptl_absorpt_correction_type multi-scan
_exptl_absorpt_process_details
;
CrysAlisPro 1.171.38.41 (Rigaku Oxford Diffraction, 2015)
Empirical absorption correction using spherical harmonics,
 implemented in SCALE3 ABSPACK scaling algorithm.
;
_exptl_crystal_density_diffrn 1.753
_exptl_crystal_description prism
_exptl_crystal_F_000 960
_exptl_crystal_size_max 0.20
_exptl_crystal_size_mid 0.18
_exptl_crystal_size_min 0.16
_refine_diff_density_max 0.739
_refine_diff_density_min -0.278
_refine_diff_density_rms 0.059
_refine_ls_abs_structure_details
;
 Refined as an inversion twin.
;
_refine_ls_abs_structure_Flack 0.41(2)
_refine_ls_extinction_coef .
_refine_ls_extinction_method none
_refine_ls_goodness_of_fit_ref 1.038
_refine_ls_hydrogen_treatment constr
_refine_ls_matrix_type full
_refine_ls_number_parameters 239
_refine_ls_number_reflns 3880
_refine_ls_number_restraints 10
_refine_ls_restrained_S_all 1.039
_refine_ls_R_factor_all 0.0295
_refine_ls_R_factor_gt 0.0256
_refine_ls_shift/su_max 0.001
_refine_ls_shift/su_mean 0.000
_refine_ls_structure_factor_coef Fsqd
_refine_ls_weighting_details 'w=1/[\s^2^(Fo^2^)+(0.0274P)^2^+0.6330P] where P=(Fo^2^+2Fc^2^)/3'
_refine_ls_weighting_scheme calc
_refine_ls_wR_factor_gt 0.0571
_refine_ls_wR_factor_ref 0.0603
_reflns_Friedel_coverage 0.996
_reflns_Friedel_fraction_full 0.994
_reflns_Friedel_fraction_max 0.879
_reflns_number_gt 3596
_reflns_number_total 3880
_reflns_threshold_expression 'I > 2\s(I)'
_cod_data_source_file J-Mater-Chem-C-2016-4-3185.cif
_cod_data_source_block 160K
_cod_original_sg_symbol_H-M 'C c'
_cod_database_code 7234662
_shelx_space_group_comment
;
The symmetry employed for this shelxl refinement is uniquely defined
by the following loop, which should always be used as a source of
symmetry information in preference to the above space-group names.
They are only intended as comments.
;
_oxdiff_exptl_absorpt_empirical_full_min 0.908
_oxdiff_exptl_absorpt_empirical_full_max 1.056
_oxdiff_exptl_absorpt_empirical_details
;
Empirical correction (ABSPACK) includes:
- Absorption correction using spherical harmonics
- Frame scaling
;

loop_
_space_group_symop_operation_xyz
'x, y, z'
'x, -y, z+1/2'
'x+1/2, y+1/2, z'
'x+1/2, -y+1/2, z+1/2'

loop_
_atom_site_label
_atom_site_type_symbol
_atom_site_fract_x
_atom_site_fract_y
_atom_site_fract_z
_atom_site_U_iso_or_equiv
_atom_site_adp_type
_atom_site_occupancy
_atom_site_site_symmetry_order
_atom_site_calc_flag
_atom_site_refinement_flags_posn
_atom_site_refinement_flags_adp
_atom_site_refinement_flags_occupancy
_atom_site_disorder_assembly
_atom_site_disorder_group
Mn1 Mn 0.21810(9) 0.83626(3) 0.98788(6) 0.01024(10) Uani 1 1 d . . . . .
Mn2 Mn 0.21742(9) 0.50159(4) 0.73544(6) 0.01082(10) Uani 1 1 d . . . . .
O1 O 0.3060(3) 0.93136(19) 0.8811(2) 0.0161(7) Uani 1 1 d . . . . .
O2 O 0.1362(3) 0.9409(2) 1.0848(2) 0.0167(7) Uani 1 1 d . . . . .
O3 O 0.3095(3) 0.7366(2) 0.8895(2) 0.0183(7) Uani 1 1 d . . . . .
O4 O 0.1315(3) 0.7406(2) 1.0957(2) 0.0182(7) Uani 1 1 d . . . . .
O5 O 0.4460(4) 0.83246(18) 1.0523(2) 0.0201(8) Uani 1 1 d . . . . .
O6 O -0.0023(4) 0.83264(17) 0.9084(2) 0.0180(7) Uani 1 1 d . . . . .
O7 O 0.4412(3) 0.49117(18) 0.6605(2) 0.0173(7) Uani 1 1 d . . . . .
O8 O 0.3215(4) 0.60616(19) 0.8203(2) 0.0224(7) Uani 1 1 d . . . . .
O9 O -0.0070(3) 0.50812(18) 0.8085(2) 0.0173(7) Uani 1 1 d . . . . .
O10 O 0.1085(3) 0.39488(19) 0.6523(2) 0.0186(7) Uani 1 1 d . . . . .
O11 O 0.1343(4) 0.5980(2) 0.6335(2) 0.0253(8) Uani 1 1 d . . . . .
O12 O 0.2966(3) 0.39531(19) 0.8327(2) 0.0168(7) Uani 1 1 d . . . . .
C1 C 0.2482(6) 0.6671(2) 0.8601(3) 0.0165(10) Uani 1 1 d . . . . .
H1 H 0.1410 0.6603 0.8686 0.020 Uiso 1 1 calc R U . . .
C2 C 0.1772(6) 0.6635(3) 1.1048(3) 0.0153(10) Uani 1 1 d . . . . .
H2 H 0.2699 0.6482 1.0737 0.018 Uiso 1 1 calc R U . . .
C3 C -0.0706(5) 0.8966(3) 0.8729(3) 0.0166(9) Uani 1 1 d . . . . .
H3 H -0.0196 0.9502 0.8761 0.020 Uiso 1 1 calc R U . . .
C4 C 0.4968(5) 0.8799(3) 1.1190(3) 0.0181(9) Uani 1 1 d . . . . .
H4 H 0.4233 0.9014 1.1631 0.022 Uiso 1 1 calc R U . . .
C5 C -0.0036(5) 0.9451(3) 1.1148(3) 0.0148(8) Uani 1 1 d . . . . .
H5 H -0.0691 0.8980 1.1021 0.018 Uiso 1 1 calc R U . . .
C6 C 0.4392(5) 0.9650(3) 0.8783(3) 0.0188(9) Uani 1 1 d . . . . .
H6 H 0.5034 0.9572 0.9328 0.023 Uiso 1 1 calc R U . . .
C11 C 0.2072(5) 0.8182(3) 0.6366(3) 0.0231(9) Uani 1 1 d . . . . .
H11A H 0.0946 0.8195 0.6450 0.028 Uiso 1 1 calc R U . . .
H11B H 0.2482 0.7708 0.6765 0.028 Uiso 1 1 calc R U . . .
C12 C 0.2450(4) 0.8005(3) 0.5287(3) 0.0234(8) Uani 1 1 d D . . . .
H12A H 0.3570 0.8050 0.5192 0.028 Uiso 1 1 calc R U . . .
H12B H 0.2139 0.7413 0.5123 0.028 Uiso 1 1 calc R U . . .
C13 C 0.1639(4) 0.8631(3) 0.4604(3) 0.0251(8) Uani 1 1 d D U . . .
H13A H 0.1976 0.9221 0.4757 0.030 Uiso 1 1 calc R U . . .
H13B H 0.0521 0.8600 0.4716 0.030 Uiso 1 1 calc R U . . .
C14 C 0.1963(5) 0.8446(3) 0.3515(3) 0.0242(10) Uani 1 1 d D . . . .
H14A H 0.1573 0.8927 0.3120 0.029 Uiso 1 1 calc R U . . .
H14B H 0.3082 0.8403 0.3412 0.029 Uiso 1 1 calc R U . . .
N1 N 0.1193(3) 0.7614(2) 0.3194(2) 0.0173(6) Uani 1 1 d . . . . .
H1A H 0.1738 0.7160 0.3419 0.026 Uiso 1 1 calc R U . . .
H1B H 0.1159 0.7594 0.2541 0.026 Uiso 1 1 calc R U . . .
H1C H 0.0226 0.7593 0.3431 0.026 Uiso 1 1 calc R U . . .
N2 N 0.2750(3) 0.90266(19) 0.6714(2) 0.0174(6) Uani 1 1 d . . . . .
H2A H 0.2291 0.9468 0.6399 0.026 Uiso 1 1 calc R U . . .
H2B H 0.3772 0.9034 0.6593 0.026 Uiso 1 1 calc R U . . .
H2C H 0.2592 0.9082 0.7356 0.026 Uiso 1 1 calc R U . . .

loop_
_atom_site_aniso_label
_atom_site_aniso_U_11
_atom_site_aniso_U_22
_atom_site_aniso_U_33
_atom_site_aniso_U_23
_atom_site_aniso_U_13
_atom_site_aniso_U_12
Mn1 0.00945(18) 0.0102(2) 0.01101(18) -0.0003(3) -0.00004(13) 0.0000(3)
Mn2 0.00973(18) 0.0101(2) 0.01264(18) 0.00022(15) 0.00004(13) -0.00025(14)
O1 0.0150(15) 0.0181(17) 0.0152(14) 0.0023(11) 0.0021(11) -0.0050(12)
O2 0.0150(16) 0.0149(16) 0.0202(15) -0.0044(11) 0.0025(12) 0.0000(11)
O3 0.0178(16) 0.0150(16) 0.0221(15) -0.0071(12) 0.0014(12) -0.0008(12)
O4 0.0200(17) 0.0145(17) 0.0201(15) 0.0045(12) 0.0020(12) 0.0013(12)
O5 0.0160(16) 0.022(2) 0.0222(15) -0.0057(11) -0.0082(12) 0.0018(11)
O6 0.0153(16) 0.0161(19) 0.0226(15) 0.0051(11) -0.0044(12) 0.0005(10)
O7 0.0128(18) 0.0187(18) 0.0203(16) 0.0031(12) 0.0048(13) -0.0014(11)
O8 0.0200(17) 0.0165(18) 0.0307(18) -0.0098(13) -0.0020(14) -0.0016(13)
O9 0.0164(19) 0.0146(18) 0.0208(17) 0.0036(11) 0.0065(14) 0.0001(11)
O10 0.0162(16) 0.0168(17) 0.0228(16) -0.0074(12) -0.0001(13) 0.0010(13)
O11 0.0174(18) 0.0293(19) 0.0293(17) 0.0153(14) -0.0005(13) 0.0026(14)
O12 0.0099(15) 0.0173(17) 0.0232(15) 0.0057(12) -0.0050(11) -0.0017(11)
C1 0.015(2) 0.017(3) 0.0177(19) -0.0019(16) -0.0003(17) -0.0004(16)
C2 0.015(2) 0.019(3) 0.0122(18) 0.0021(15) 0.0012(16) 0.0020(16)
C3 0.0162(19) 0.015(2) 0.0185(19) 0.0010(15) -0.0029(14) -0.0031(15)
C4 0.017(2) 0.022(2) 0.0153(19) -0.0035(16) 0.0007(14) 0.0042(16)
C5 0.0136(18) 0.0145(19) 0.0164(18) 0.0017(15) 0.0027(14) -0.0025(14)
C6 0.019(2) 0.022(2) 0.0154(18) 0.0018(16) 0.0008(14) 0.0008(16)
C11 0.031(2) 0.021(2) 0.0171(18) 0.0013(16) -0.0034(16) -0.0093(17)
C12 0.0244(19) 0.022(2) 0.0235(18) -0.0033(16) -0.0007(14) -0.0029(15)
C13 0.0256(16) 0.0231(18) 0.0266(16) -0.0066(15) -0.0019(13) -0.0001(14)
C14 0.032(2) 0.019(2) 0.0215(19) -0.0006(17) -0.0002(17) -0.0077(18)
N1 0.0157(13) 0.0193(17) 0.0169(14) -0.0030(12) -0.0012(11) 0.0028(11)
N2 0.0165(14) 0.0206(17) 0.0150(14) -0.0021(12) -0.0027(11) 0.0012(11)

loop_
_atom_type_symbol
_atom_type_description
_atom_type_scat_dispersion_real
_atom_type_scat_dispersion_imag
_atom_type_scat_source
C C 0.0033 0.0016 'International Tables Vol C Tables 4.2.6.8 and 6.1.1.4'
H H 0.0000 0.0000 'International Tables Vol C Tables 4.2.6.8 and 6.1.1.4'
N N 0.0061 0.0033 'International Tables Vol C Tables 4.2.6.8 and 6.1.1.4'
O O 0.0106 0.0060 'International Tables Vol C Tables 4.2.6.8 and 6.1.1.4'
Mn Mn 0.3368 0.7283 'International Tables Vol C Tables 4.2.6.8 and 6.1.1.4'

loop_
_geom_angle_atom_site_label_1
_geom_angle_atom_site_label_2
_geom_angle_atom_site_label_3
_geom_angle
_geom_angle_site_symmetry_1
_geom_angle_site_symmetry_3
O5 Mn1 O6 173.60(14) . .
O5 Mn1 O3 84.52(11) . .
O6 Mn1 O3 89.34(11) . .
O5 Mn1 O2 93.79(11) . .
O6 Mn1 O2 92.27(11) . .
O3 Mn1 O2 177.05(11) . .
O5 Mn1 O1 88.63(12) . .
O6 Mn1 O1 89.16(11) . .
O3 Mn1 O1 86.10(12) . .
O2 Mn1 O1 91.45(8) . .
O5 Mn1 O4 90.95(12) . .
O6 Mn1 O4 91.25(11) . .
O3 Mn1 O4 93.82(8) . .
O2 Mn1 O4 88.62(11) . .
O1 Mn1 O4 179.58(14) . .
O11 Mn2 O8 88.38(12) . .
O11 Mn2 O9 88.43(12) . .
O8 Mn2 O9 94.85(11) . .
O11 Mn2 O7 92.15(11) . .
O8 Mn2 O7 86.76(12) . .
O9 Mn2 O7 178.31(14) . .
O11 Mn2 O10 92.23(13) . .
O8 Mn2 O10 178.68(14) . .
O9 Mn2 O10 84.00(11) . .
O7 Mn2 O10 94.39(11) . .
O11 Mn2 O12 175.86(16) . .
O8 Mn2 O12 95.73(12) . .
O9 Mn2 O12 91.69(11) . .
O7 Mn2 O12 87.61(11) . .
O10 Mn2 O12 83.67(10) . .
C6 O1 Mn1 127.4(3) . .
C5 O2 Mn1 122.4(3) . .
C1 O3 Mn1 129.9(3) . .
C2 O4 Mn1 126.1(3) . .
C4 O5 Mn1 127.0(3) . .
C3 O6 Mn1 125.6(3) . .
C5 O7 Mn2 120.7(3) 4_564 .
C1 O8 Mn2 125.3(3) . .
C6 O9 Mn2 130.9(3) 3_445 .
C2 O10 Mn2 126.8(3) 2_564 .
C4 O11 Mn2 127.1(3) 4_464 .
C3 O12 Mn2 121.7(3) 3_545 .
O8 C1 O3 124.3(4) . .
O8 C1 H1 117.9 . .
O3 C1 H1 117.9 . .
O4 C2 O10 125.4(4) . 2_565
O4 C2 H2 117.3 . .
O10 C2 H2 117.3 2_565 .
O6 C3 O12 125.5(4) . 3_455
O6 C3 H3 117.2 . .
O12 C3 H3 117.2 3_455 .
O11 C4 O5 127.3(4) 4_565 .
O11 C4 H4 116.3 4_565 .
O5 C4 H4 116.3 . .
O7 C5 O2 124.0(4) 4_465 .
O7 C5 H5 118.0 4_465 .
O2 C5 H5 118.0 . .
O9 C6 O1 125.4(4) 3 .
O9 C6 H6 117.3 3 .
O1 C6 H6 117.3 . .
N2 C11 C12 112.0(3) . .
N2 C11 H11A 109.2 . .
C12 C11 H11A 109.2 . .
N2 C11 H11B 109.2 . .
C12 C11 H11B 109.2 . .
H11A C11 H11B 107.9 . .
C13 C12 C11 112.6(3) . .
C13 C12 H12A 109.1 . .
C11 C12 H12A 109.1 . .
C13 C12 H12B 109.1 . .
C11 C12 H12B 109.1 . .
H12A C12 H12B 107.8 . .
C12 C13 C14 113.3(3) . .
C12 C13 H13A 108.9 . .
C14 C13 H13A 108.9 . .
C12 C13 H13B 108.9 . .
C14 C13 H13B 108.9 . .
H13A C13 H13B 107.7 . .
N1 C14 C13 111.0(3) . .
N1 C14 H14A 109.4 . .
C13 C14 H14A 109.4 . .
N1 C14 H14B 109.4 . .
C13 C14 H14B 109.4 . .
H14A C14 H14B 108.0 . .
C14 N1 H1A 109.5 . .
C14 N1 H1B 109.5 . .
H1A N1 H1B 109.5 . .
C14 N1 H1C 109.5 . .
H1A N1 H1C 109.5 . .
H1B N1 H1C 109.5 . .
C11 N2 H2A 109.5 . .
C11 N2 H2B 109.5 . .
H2A N2 H2B 109.5 . .
C11 N2 H2C 109.5 . .
H2A N2 H2C 109.5 . .
H2B N2 H2C 109.5 . .

loop_
_geom_bond_atom_site_label_1
_geom_bond_atom_site_label_2
_geom_bond_distance
_geom_bond_site_symmetry_2
Mn1 O5 2.136(4) .
Mn1 O6 2.172(3) .
Mn1 O3 2.176(3) .
Mn1 O2 2.191(3) .
Mn1 O1 2.191(3) .
Mn1 O4 2.203(3) .
Mn2 O11 2.146(3) .
Mn2 O8 2.163(3) .
Mn2 O9 2.167(3) .
Mn2 O7 2.177(3) .
Mn2 O10 2.192(3) .
Mn2 O12 2.202(3) .
O1 C6 1.251(5) .
O2 C5 1.266(5) .
O3 C1 1.251(5) .
O4 C2 1.248(5) .
O5 C4 1.240(5) .
O6 C3 1.238(5) .
O7 C5 1.250(5) 4_564
O8 C1 1.248(5) .
O9 C6 1.247(5) 3_445
O10 C2 1.250(5) 2_564
O11 C4 1.239(5) 4_464
O12 C3 1.260(5) 3_545
C1 H1 0.9300 .
C2 O10 1.250(5) 2_565
C2 H2 0.9300 .
C3 O12 1.260(5) 3_455
C3 H3 0.9300 .
C4 O11 1.239(5) 4_565
C4 H4 0.9300 .
C5 O7 1.250(5) 4_465
C5 H5 0.9300 .
C6 O9 1.247(5) 3
C6 H6 0.9300 .
C11 N2 1.493(5) .
C11 C12 1.530(5) .
C11 H11A 0.9700 .
C11 H11B 0.9700 .
C12 C13 1.503(4) .
C12 H12A 0.9700 .
C12 H12B 0.9700 .
C13 C14 1.535(5) .
C13 H13A 0.9700 .
C13 H13B 0.9700 .
C14 N1 1.498(5) .
C14 H14A 0.9700 .
C14 H14B 0.9700 .
N1 H1A 0.8900 .
N1 H1B 0.8900 .
N1 H1C 0.8900 .
N2 H2A 0.8900 .
N2 H2B 0.8900 .
N2 H2C 0.8900 .

loop_
_geom_hbond_atom_site_label_D
_geom_hbond_atom_site_label_H
_geom_hbond_atom_site_label_A
_geom_hbond_distance_DH
_geom_hbond_distance_HA
_geom_hbond_distance_DA
_geom_hbond_angle_DHA
_geom_hbond_site_symmetry_A
N1 H1A O12 0.89 2.01 2.842(4) 156.2 2_564
N1 H1B O4 0.89 2.18 3.065(4) 172.1 1_554
N1 H1C O3 0.89 1.93 2.820(4) 175.5 4_464
N2 H2A O2 0.89 2.04 2.919(4) 171.4 2_574
N2 H2A O7 0.89 2.57 3.164(4) 124.7 3_455
N2 H2B O10 0.89 1.99 2.868(4) 170.9 3
N2 H2C O1 0.89 2.05 2.900(4) 159.4 .
